data_9009605
loop_
_publ_author_name
'Pertlik, F.'

_publ_section_title
;
 Verfeinerung der kristallstruktur des teschemacherits, (NH4)CO2(OH)
;
_journal_name_full 'Tschermaks Mineralogische und Petrographische Mitteilungen'
_journal_page_first 67
_journal_page_last 74
_journal_volume 29
_journal_year 1981
_chemical_formula_sum 'C H5 N O3'
_chemical_name_mineral Teschemacherite
_space_group_IT_number 56
_symmetry_space_group_name_Hall '-P 2ab 2ac'
_symmetry_space_group_name_H-M 'P c c n'
_cell_angle_alpha 90
_cell_angle_beta 90
_cell_angle_gamma 90
_cell_length_a 7.255
_cell_length_b 10.709
_cell_length_c 8.746
_cell_formula_units_Z 8
_cell_volume 679.510
_database_code_amcsd 0015683
_exptl_crystal_density_diffrn 1.546
_cod_original_formula_sum 'N H5 C O3'
_cod_database_code 9009605

loop_
_space_group_symop_operation_xyz
x,y,z
x,1/2-y,1/2+z
-x,1/2+y,1/2-z
1/2-x,y,1/2+z
1/2+x,-y,1/2-z
1/2+x,1/2+y,-z
1/2-x,1/2-y,z
-x,-y,-z

loop_
_atom_site_aniso_label
_atom_site_aniso_U_11
_atom_site_aniso_U_22
_atom_site_aniso_U_33
_atom_site_aniso_U_12
_atom_site_aniso_U_13
_atom_site_aniso_U_23
N 0.03280 0.02440 0.03178 -0.00039 0.00096 -0.00190
C 0.02720 0.01859 0.02248 0.00354 0.00000 0.00190
O1 0.05306 0.02847 0.02209 -0.00512 0.00064 -0.00190
O2 0.05786 0.02266 0.02170 -0.00394 0.00354 0.00190
O3 0.04133 0.02092 0.02945 -0.00354 -0.00161 0.00190

loop_
_atom_site_label
_atom_site_fract_x
_atom_site_fract_y
_atom_site_fract_z
_atom_site_U_iso_or_equiv
N 0.24560 0.01200 0.41520 0.02964
H1 0.30000 0.05700 0.34900 0.01393
H2 0.65100 0.02800 0.12500 0.02280
H3 0.20700 0.05100 0.49800 0.01900
H4 0.82400 0.05100 0.05500 0.01393
C 0.00880 0.24700 0.15660 0.02280
O1 0.98510 0.19070 0.03250 0.03432
O2 0.96490 0.18120 0.28110 0.03407
O3 0.06770 0.35660 0.17110 0.03052
H5 0.98600 0.23000 0.36500 0.02153

loop_
_cod_related_entry_id
_cod_related_entry_database
_cod_related_entry_code
1 AMCSD 0015683
